data_7712863
loop_
_publ_author_name
'Wu, Lingfeng'
'Wang, Zhenghui'
'Liu, Yumiao'
'Chen, Liang'
'Ren, Wenshan'

_publ_section_title
;
 A 2,2&#x2019;-Bipyridyl Calcium Complex: Synthesis, Structure and
 Reactivity Studies
;
_journal_name_full 'Dalton Transactions'
_journal_paper_doi 10.1039/D3DT00301A
_journal_year 2023
_chemical_formula_moiety 'C31 H42 Ca I N5'
_chemical_formula_sum 'C31 H42 Ca I N5'
_chemical_formula_weight 651.67
_space_group_crystal_system triclinic
_space_group_IT_number 2
_space_group_name_Hall '-P 1'
_space_group_name_H-M_alt 'P -1'
_atom_sites_solution_hydrogens mixed
_atom_sites_solution_primary dual
_audit_creation_date 2022-08-26
_audit_creation_method
;
Olex2 1.2
(compiled 2017.08.10 svn.r3458 for OlexSys, GUI svn.r5381)
;
_audit_update_record
;
2023-01-18 deposited with the CCDC.	2023-04-25 downloaded from the CCDC.
;
_cell_angle_alpha 89.334(3)
_cell_angle_beta 74.032(3)
_cell_angle_gamma 70.382(3)
_cell_formula_units_Z 2
_cell_length_a 9.9398(3)
_cell_length_b 10.1072(4)
_cell_length_c 17.2990(6)
_cell_measurement_reflns_used 14036
_cell_measurement_temperature 180.00(10)
_cell_measurement_theta_max 29.1230
_cell_measurement_theta_min 3.8600
_cell_volume 1567.60(10)
_computing_cell_refinement 'CrysAlisPro 1.171.39.46e (Rigaku OD, 2018)'
_computing_data_collection 'CrysAlisPro 1.171.39.46e (Rigaku OD, 2018)'
_computing_data_reduction 'CrysAlisPro 1.171.39.46e (Rigaku OD, 2018)'
_computing_molecular_graphics 'Olex2 (Dolomanov et al., 2009)'
_computing_publication_material 'Olex2 (Dolomanov et al., 2009)'
_computing_structure_refinement 'ShelXL (Sheldrick, 2015)'
_computing_structure_solution 'ShelXT (Sheldrick, 2015)'
_diffrn_ambient_environment N~2~
_diffrn_ambient_temperature 180.00(10)
_diffrn_detector 'CCD plate'
_diffrn_detector_area_resol_mean 8.0243
_diffrn_detector_type EosS2
_diffrn_measured_fraction_theta_full 0.998
_diffrn_measured_fraction_theta_max 0.887
_diffrn_measurement_details
;
List of Runs (angles in degrees, time in seconds):

  # Type    Start    End  Width  t~exp~   \w     \q     \k     \f   Frames
#--------------------------------------------------------------------------
  1  \w    -10.00  84.00   1.00    6.07    --   16.35  77.00  60.00   94
  2  \w    -51.00  43.00   1.00    6.07    --   16.35 -77.00 -60.00   94
  3  \w    -51.00  33.00   1.00    6.07    --   16.35 -57.00-180.00   84
  4  \w    -10.00  84.00   1.00    6.07    --   16.35  77.00 -90.00   94
  5  \w    -33.00  51.00   1.00    6.07    --  -16.50  57.00 -30.00   84
  6  \w    -43.00  51.00   1.00    6.07    --  -16.50  77.00 150.00   94
  7  \w     35.00  89.00   1.00    6.07    --   16.35 178.00 150.00   54
  8  \w    -20.00  55.00   1.00    6.07    --   16.35 -99.00  60.00   75
  9  \w     -3.00  45.00   1.00    6.07    --   16.35  38.00  30.00   48
 10  \w    -84.00   0.00   1.00    6.07    --  -16.50 -57.00 150.00   84
;
_diffrn_measurement_device 'four-circle diffractometer'
_diffrn_measurement_device_type 'SuperNova, Dual, Cu at home/near, EosS2'
_diffrn_measurement_method '\w scans'
_diffrn_orient_matrix_type 'CrysAlisPro convention (1999,Acta A55,543-557)'
_diffrn_orient_matrix_UB_11 -0.0753221000
_diffrn_orient_matrix_UB_12 0.0381998000
_diffrn_orient_matrix_UB_13 0.0213553000
_diffrn_orient_matrix_UB_21 0.0120603000
_diffrn_orient_matrix_UB_22 -0.0299944000
_diffrn_orient_matrix_UB_23 0.0358540000
_diffrn_orient_matrix_UB_31 0.0209547000
_diffrn_orient_matrix_UB_32 0.0568882000
_diffrn_orient_matrix_UB_33 0.0095843000
_diffrn_radiation_monochromator mirror
_diffrn_radiation_probe x-ray
_diffrn_radiation_type MoK\a
_diffrn_radiation_wavelength 0.71073
_diffrn_reflns_av_R_equivalents 0.0336
_diffrn_reflns_av_unetI/netI 0.0349
_diffrn_reflns_Laue_measured_fraction_full 0.998
_diffrn_reflns_Laue_measured_fraction_max 0.887
_diffrn_reflns_limit_h_max 13
_diffrn_reflns_limit_h_min -13
_diffrn_reflns_limit_k_max 13
_diffrn_reflns_limit_k_min -13
_diffrn_reflns_limit_l_max 23
_diffrn_reflns_limit_l_min -21
_diffrn_reflns_number 27744
_diffrn_reflns_point_group_measured_fraction_full 0.998
_diffrn_reflns_point_group_measured_fraction_max 0.887
_diffrn_reflns_theta_full 25.242
_diffrn_reflns_theta_max 29.298
_diffrn_reflns_theta_min 3.407
_diffrn_source 'micro-focus sealed X-ray tube'
_diffrn_source_type 'SuperNova (Mo) X-ray Source'
_exptl_absorpt_coefficient_mu 1.212
_exptl_absorpt_correction_T_max 1.00000
_exptl_absorpt_correction_T_min 0.92066
_exptl_absorpt_correction_type multi-scan
_exptl_absorpt_process_details
;
CrysAlisPro 1.171.39.46e (Rigaku Oxford Diffraction, 2018)
Empirical absorption correction using spherical harmonics,
 implemented in SCALE3 ABSPACK scaling algorithm.
;
_exptl_crystal_colour 'clear brownish brown'
_exptl_crystal_colour_lustre clear
_exptl_crystal_colour_modifier brownish
_exptl_crystal_colour_primary brown
_exptl_crystal_density_diffrn 1.381
_exptl_crystal_description block
_exptl_crystal_F_000 672
_exptl_crystal_size_max 0.2
_exptl_crystal_size_mid 0.2
_exptl_crystal_size_min 0.2
_refine_diff_density_max 0.910
_refine_diff_density_min -0.527
_refine_diff_density_rms 0.079
_refine_ls_extinction_method none
_refine_ls_goodness_of_fit_ref 1.158
_refine_ls_hydrogen_treatment mixed
_refine_ls_matrix_type full
_refine_ls_number_parameters 359
_refine_ls_number_reflns 7607
_refine_ls_number_restraints 0
_refine_ls_restrained_S_all 1.158
_refine_ls_R_factor_all 0.0422
_refine_ls_R_factor_gt 0.0359
_refine_ls_shift/su_max 0.001
_refine_ls_shift/su_mean 0.000
_refine_ls_structure_factor_coef Fsqd
_refine_ls_weighting_details 'w=1/[\s^2^(Fo^2^)+(0.0120P)^2^+2.5480P] where P=(Fo^2^+2Fc^2^)/3'
_refine_ls_weighting_scheme calc
_refine_ls_wR_factor_gt 0.0778
_refine_ls_wR_factor_ref 0.0802
_reflns_Friedel_coverage 0.000
_reflns_number_gt 6762
_reflns_number_total 7607
_reflns_threshold_expression 'I > 2\s(I)'
_cod_data_source_file d3dt00301a2.cif
_cod_data_source_block compound2
_cod_original_cell_volume 1567.60(9)
_cod_database_code 7712863
_shelx_shelxl_version_number 2018/1
_chemical_oxdiff_formula 'C1 H1 N1 Ca1 I1 O1'
_shelx_space_group_comment
;
The symmetry employed for this shelxl refinement is uniquely defined
by the following loop, which should always be used as a source of
symmetry information in preference to the above space-group names.
They are only intended as comments.
;
_reflns_odcompleteness_completeness 99.78
_reflns_odcompleteness_iscentric 1
_reflns_odcompleteness_theta 26.32
_olex2_refinement_description
;
1. Fixed Uiso
 At 1.2 times of:
  All C(H) groups, All C(H,H) groups
 At 1.5 times of:
  All C(H,H,H) groups
2.a Ternary CH refined with riding coordinates:
 C13(H13), C20(H20)
2.b Secondary CH2 refined with riding coordinates:
 C28(H28A,H28B)
2.c Aromatic/amide H refined with riding coordinates:
 C25(H25), C1(H1), C2(H2), C10(H10), C18(H18), C17(H17), C9(H9), C16(H16),
 C4(H4), C3(H3), C8(H8), C7(H7)
2.d Idealised Me refined as rotating group:
 C15(H15A,H15B,H15C), C14(H14A,H14B,H14C), C24(H24A,H24B,H24C), C27(H27A,H27B,
 H27C), C30(H30A,H30B,H30C), C21(H21A,H21B,H21C), C22(H22A,H22B,H22C), C31(H31A,
 H31B,H31C)
;
_olex2_date_sample_data_collection 2021-11-16
_olex2_submission_special_instructions 'No special instructions were received'
_oxdiff_exptl_absorpt_empirical_details
;
Empirical correction (ABSPACK) includes:
- Absorption correction using spherical harmonics
- Frame scaling
;
_oxdiff_exptl_absorpt_empirical_full_max 1.174
_oxdiff_exptl_absorpt_empirical_full_min 0.855

loop_
_space_group_symop_operation_xyz
'x, y, z'
'-x, -y, -z'

loop_
_atom_site_label
_atom_site_type_symbol
_atom_site_fract_x
_atom_site_fract_y
_atom_site_fract_z
_atom_site_U_iso_or_equiv
_atom_site_adp_type
_atom_site_occupancy
_atom_site_site_symmetry_order
_atom_site_calc_flag
_atom_site_refinement_flags_posn
_atom_site_refinement_flags_adp
_atom_site_refinement_flags_occupancy
_atom_site_disorder_assembly
_atom_site_disorder_group
I1 I 0.57205(2) 0.37294(2) 0.78107(2) 0.03369(7) Uani 1 1 d . . . . .
Ca1 Ca 0.32395(5) 0.66568(5) 0.79552(3) 0.01857(11) Uani 1 1 d . . . . .
N3 N 0.4245(2) 0.8058(2) 0.69499(13) 0.0211(5) Uani 1 1 d . . . . .
N4 N 0.3647(3) 0.8224(3) 0.88130(14) 0.0261(5) Uani 1 1 d . . . . .
N2 N 0.1520(2) 0.5372(2) 0.77195(15) 0.0244(5) Uani 1 1 d . . . . .
N1 N 0.0598(2) 0.8173(2) 0.80954(14) 0.0230(5) Uani 1 1 d . . . . .
N5 N 0.2162(3) 0.6253(3) 0.94702(15) 0.0307(6) Uani 1 1 d . . . . .
C26 C 0.3753(3) 0.9481(3) 0.86439(18) 0.0249(6) Uani 1 1 d . . . . .
C11 C 0.4595(3) 0.7556(3) 0.61138(16) 0.0244(6) Uani 1 1 d . . . . .
C6 C 0.0042(3) 0.6082(3) 0.78868(17) 0.0233(6) Uani 1 1 d . . . . .
C25 C 0.4051(3) 0.9951(3) 0.78741(18) 0.0257(6) Uani 1 1 d . . . . .
H25 H 0.404558 1.089244 0.787109 0.031 Uiso 1 1 calc R . . . .
C13 C 0.7203(3) 0.6034(3) 0.61673(18) 0.0297(6) Uani 1 1 d . . . . .
H13 H 0.668577 0.603949 0.675208 0.036 Uiso 1 1 calc R . . . .
C5 C -0.0458(3) 0.7639(3) 0.80535(17) 0.0237(6) Uani 1 1 d . . . . .
C1 C 0.0207(3) 0.9572(3) 0.82271(18) 0.0272(6) Uani 1 1 d . . . . .
H1 H 0.094617 0.994643 0.826715 0.033 Uiso 1 1 calc R . . . .
C12 C 0.6010(3) 0.6546(3) 0.57296(17) 0.0281(6) Uani 1 1 d . . . . .
C2 C -0.1220(3) 1.0497(3) 0.83073(19) 0.0322(7) Uani 1 1 d . . . . .
H2 H -0.145327 1.148452 0.839518 0.039 Uiso 1 1 calc R . . . .
C10 C 0.2003(3) 0.3966(3) 0.75505(19) 0.0302(6) Uani 1 1 d . . . . .
H10 H 0.304273 0.346013 0.743245 0.036 Uiso 1 1 calc R . . . .
C19 C 0.3527(3) 0.8064(3) 0.56879(17) 0.0283(6) Uani 1 1 d . . . . .
C18 C 0.3896(4) 0.7539(4) 0.48855(19) 0.0359(7) Uani 1 1 d . . . . .
H18 H 0.318510 0.787252 0.459239 0.043 Uiso 1 1 calc R . . . .
C17 C 0.5269(4) 0.6545(4) 0.45095(19) 0.0395(8) Uani 1 1 d . . . . .
H17 H 0.549728 0.619477 0.396441 0.047 Uiso 1 1 calc R . . . .
C15 C 0.8277(4) 0.4538(4) 0.5870(2) 0.0422(8) Uani 1 1 d . . . . .
H15A H 0.770860 0.390328 0.589517 0.063 Uiso 1 1 calc GR . . . .
H15B H 0.894338 0.422845 0.621237 0.063 Uiso 1 1 calc GR . . . .
H15C H 0.886776 0.451859 0.531118 0.063 Uiso 1 1 calc GR . . . .
C9 C 0.1074(4) 0.3216(3) 0.7539(2) 0.0354(7) Uani 1 1 d . . . . .
H9 H 0.146433 0.222256 0.741376 0.042 Uiso 1 1 calc R . . . .
C16 C 0.6312(4) 0.6063(3) 0.49295(19) 0.0365(7) Uani 1 1 d . . . . .
H16 H 0.725911 0.538530 0.466505 0.044 Uiso 1 1 calc R . . . .
C4 C -0.1930(3) 0.8515(3) 0.81378(19) 0.0312(7) Uani 1 1 d . . . . .
H4 H -0.266292 0.812148 0.811312 0.037 Uiso 1 1 calc R . . . .
C14 C 0.8081(4) 0.7041(4) 0.6100(2) 0.0403(8) Uani 1 1 d . . . . .
H14A H 0.848199 0.716422 0.553027 0.060 Uiso 1 1 calc GR . . . .
H14B H 0.890486 0.664523 0.633777 0.060 Uiso 1 1 calc GR . . . .
H14C H 0.741904 0.795621 0.638926 0.060 Uiso 1 1 calc GR . . . .
C24 C 0.4828(4) 1.0154(3) 0.64181(19) 0.0334(7) Uani 1 1 d . . . . .
H24A H 0.534316 0.954048 0.591406 0.050 Uiso 1 1 calc GR . . . .
H24B H 0.549967 1.058010 0.654793 0.050 Uiso 1 1 calc GR . . . .
H24C H 0.394187 1.089845 0.635451 0.050 Uiso 1 1 calc GR . . . .
C3 C -0.2301(3) 0.9956(3) 0.8257(2) 0.0358(7) Uani 1 1 d . . . . .
H3 H -0.328873 1.056852 0.830421 0.043 Uiso 1 1 calc R . . . .
C27 C 0.3558(4) 1.0538(3) 0.9320(2) 0.0380(8) Uani 1 1 d . . . . .
H27A H 0.258349 1.072518 0.971762 0.057 Uiso 1 1 calc GR . . . .
H27B H 0.361817 1.141844 0.909670 0.057 Uiso 1 1 calc GR . . . .
H27C H 0.434774 1.015069 0.958273 0.057 Uiso 1 1 calc GR . . . .
C8 C -0.0428(4) 0.3946(3) 0.7713(2) 0.0386(8) Uani 1 1 d . . . . .
H8 H -0.109619 0.346256 0.770678 0.046 Uiso 1 1 calc R . . . .
C23 C 0.4360(3) 0.9289(3) 0.70967(17) 0.0233(6) Uani 1 1 d . . . . .
C20 C 0.1981(3) 0.9133(4) 0.60659(19) 0.0349(7) Uani 1 1 d . . . . .
H20 H 0.191831 0.942596 0.662857 0.042 Uiso 1 1 calc R . . . .
C28 C 0.3458(4) 0.7901(4) 0.96599(19) 0.0394(8) Uani 1 1 d . . . . .
H28A H 0.255240 0.862651 1.000849 0.047 Uiso 1 1 calc R . . . .
H28B H 0.432514 0.793411 0.982515 0.047 Uiso 1 1 calc R . . . .
C29 C 0.3323(4) 0.6472(4) 0.9778(2) 0.0366(7) Uani 1 1 d . . . . .
C7 C -0.0960(3) 0.5386(3) 0.7896(2) 0.0351(7) Uani 1 1 d . . . . .
H7 H -0.200013 0.589946 0.802802 0.042 Uiso 1 1 calc R . . . .
C30 C 0.0690(4) 0.7269(4) 0.9885(2) 0.0417(8) Uani 1 1 d . . . . .
H30A H 0.068146 0.822744 0.978529 0.063 Uiso 1 1 calc GR . . . .
H30B H 0.046783 0.717032 1.046657 0.063 Uiso 1 1 calc GR . . . .
H30C H -0.006650 0.708911 0.968167 0.063 Uiso 1 1 calc GR . . . .
C21 C 0.0791(4) 0.8467(5) 0.6115(2) 0.0491(9) Uani 1 1 d . . . . .
H21A H 0.080320 0.820572 0.556870 0.074 Uiso 1 1 calc GR . . . .
H21B H -0.019275 0.914525 0.639855 0.074 Uiso 1 1 calc GR . . . .
H21C H 0.099907 0.762205 0.640966 0.074 Uiso 1 1 calc GR . . . .
C22 C 0.1650(4) 1.0464(4) 0.5607(2) 0.0511(10) Uani 1 1 d . . . . .
H22A H 0.239994 1.090325 0.558732 0.077 Uiso 1 1 calc GR . . . .
H22B H 0.065761 1.113223 0.588571 0.077 Uiso 1 1 calc GR . . . .
H22C H 0.168354 1.020517 0.505630 0.077 Uiso 1 1 calc GR . . . .
C31 C 0.2128(4) 0.4825(4) 0.9612(2) 0.0449(9) Uani 1 1 d . . . . .
H31A H 0.136576 0.467553 0.940106 0.067 Uiso 1 1 calc GR . . . .
H31B H 0.189105 0.472001 1.019278 0.067 Uiso 1 1 calc GR . . . .
H31C H 0.310532 0.412803 0.933646 0.067 Uiso 1 1 calc GR . . . .
H29A H 0.428(4) 0.573(4) 0.946(2) 0.035(9) Uiso 1 1 d . . . . .
H29B H 0.314(4) 0.632(4) 1.035(2) 0.040(9) Uiso 1 1 d . . . . .

loop_
_atom_site_aniso_label
_atom_site_aniso_U_11
_atom_site_aniso_U_22
_atom_site_aniso_U_33
_atom_site_aniso_U_23
_atom_site_aniso_U_13
_atom_site_aniso_U_12
I1 0.02020(10) 0.02596(10) 0.05234(14) 0.01002(9) -0.01136(8) -0.00421(7)
Ca1 0.0166(2) 0.0189(2) 0.0218(3) 0.0040(2) -0.0063(2) -0.00747(19)
N3 0.0221(11) 0.0220(11) 0.0200(11) 0.0032(9) -0.0051(9) -0.0093(9)
N4 0.0306(13) 0.0287(12) 0.0227(12) 0.0025(10) -0.0096(10) -0.0135(10)
N2 0.0204(11) 0.0225(11) 0.0314(13) 0.0023(10) -0.0087(10) -0.0081(9)
N1 0.0228(11) 0.0217(11) 0.0251(12) 0.0050(9) -0.0083(9) -0.0076(9)
N5 0.0344(14) 0.0333(13) 0.0247(13) 0.0076(11) -0.0056(11) -0.0145(11)
C26 0.0196(13) 0.0267(14) 0.0304(15) -0.0026(12) -0.0097(11) -0.0083(11)
C11 0.0312(15) 0.0271(14) 0.0207(14) 0.0060(11) -0.0059(11) -0.0185(12)
C6 0.0205(13) 0.0289(14) 0.0234(14) 0.0082(11) -0.0087(11) -0.0105(11)
C25 0.0256(14) 0.0196(13) 0.0336(16) 0.0007(12) -0.0099(12) -0.0089(11)
C13 0.0273(15) 0.0313(15) 0.0258(15) 0.0002(12) -0.0006(12) -0.0096(12)
C5 0.0220(13) 0.0247(13) 0.0242(14) 0.0063(11) -0.0073(11) -0.0076(11)
C1 0.0281(15) 0.0234(14) 0.0297(15) 0.0047(12) -0.0091(12) -0.0080(11)
C12 0.0324(15) 0.0281(14) 0.0246(15) 0.0024(12) -0.0027(12) -0.0161(12)
C2 0.0341(16) 0.0230(14) 0.0336(17) 0.0042(12) -0.0088(13) -0.0035(12)
C10 0.0264(15) 0.0255(14) 0.0402(18) 0.0020(13) -0.0105(13) -0.0100(12)
C19 0.0340(16) 0.0353(16) 0.0242(15) 0.0101(12) -0.0096(12) -0.0221(13)
C18 0.0465(19) 0.0451(19) 0.0273(16) 0.0125(14) -0.0148(14) -0.0271(16)
C17 0.059(2) 0.0451(19) 0.0189(15) 0.0011(14) -0.0062(15) -0.0277(17)
C15 0.0367(18) 0.0368(18) 0.042(2) -0.0043(15) -0.0026(15) -0.0054(14)
C9 0.0398(18) 0.0251(15) 0.049(2) 0.0060(14) -0.0188(15) -0.0156(13)
C16 0.0440(19) 0.0366(17) 0.0261(16) -0.0008(13) -0.0011(14) -0.0176(15)
C4 0.0219(14) 0.0350(16) 0.0353(17) 0.0053(13) -0.0093(12) -0.0073(12)
C14 0.0336(17) 0.0430(19) 0.048(2) 0.0072(16) -0.0117(15) -0.0178(15)
C24 0.0422(18) 0.0288(15) 0.0350(17) 0.0084(13) -0.0095(14) -0.0211(14)
C3 0.0240(15) 0.0351(17) 0.0380(18) 0.0076(14) -0.0059(13) 0.0003(13)
C27 0.0453(19) 0.0360(17) 0.0364(18) -0.0063(14) -0.0153(15) -0.0158(15)
C8 0.0377(18) 0.0347(17) 0.061(2) 0.0172(16) -0.0268(17) -0.0254(14)
C23 0.0193(13) 0.0235(13) 0.0290(15) 0.0042(11) -0.0070(11) -0.0097(11)
C20 0.0315(16) 0.0485(19) 0.0294(16) 0.0106(14) -0.0131(13) -0.0166(14)
C28 0.056(2) 0.0467(19) 0.0287(17) 0.0075(15) -0.0201(15) -0.0276(17)
C29 0.046(2) 0.0427(19) 0.0266(17) 0.0127(15) -0.0152(15) -0.0182(16)
C7 0.0234(15) 0.0393(17) 0.050(2) 0.0139(15) -0.0176(14) -0.0151(13)
C30 0.0401(19) 0.051(2) 0.0271(17) 0.0056(15) -0.0024(14) -0.0133(16)
C21 0.041(2) 0.079(3) 0.038(2) 0.0122(19) -0.0143(16) -0.0309(19)
C22 0.048(2) 0.054(2) 0.048(2) 0.0185(18) -0.0192(18) -0.0092(18)
C31 0.058(2) 0.0430(19) 0.0369(19) 0.0128(16) -0.0044(16) -0.0289(18)

loop_
_atom_type_symbol
_atom_type_description
_atom_type_scat_dispersion_real
_atom_type_scat_dispersion_imag
_atom_type_scat_source
C C 0.0033 0.0016 'International Tables Vol C Tables 4.2.6.8 and 6.1.1.4'
H H 0.0000 0.0000 'International Tables Vol C Tables 4.2.6.8 and 6.1.1.4'
Ca Ca 0.2262 0.3064 'International Tables Vol C Tables 4.2.6.8 and 6.1.1.4'
I I -0.4742 1.8119 'International Tables Vol C Tables 4.2.6.8 and 6.1.1.4'
N N 0.0061 0.0033 'International Tables Vol C Tables 4.2.6.8 and 6.1.1.4'

loop_
_geom_angle_atom_site_label_1
_geom_angle_atom_site_label_2
_geom_angle_atom_site_label_3
_geom_angle
_geom_angle_site_symmetry_1
_geom_angle_site_symmetry_3
_geom_angle_publ_flag
I1 Ca1 C29 79.76(7) . . ?
N3 Ca1 I1 107.64(5) . . ?
N3 Ca1 N2 122.24(8) . . ?
N3 Ca1 N1 92.97(8) . . ?
N3 Ca1 N5 150.17(8) . . ?
N3 Ca1 C29 128.24(8) . . ?
N4 Ca1 I1 107.45(6) . . ?
N4 Ca1 N3 80.14(8) . . ?
N4 Ca1 N2 147.86(8) . . ?
N4 Ca1 N1 94.61(8) . . ?
N4 Ca1 N5 70.64(8) . . ?
N4 Ca1 C29 49.99(9) . . ?
N2 Ca1 I1 88.49(5) . . ?
N2 Ca1 N5 82.84(8) . . ?
N2 Ca1 C29 108.85(8) . . ?
N1 Ca1 I1 151.82(6) . . ?
N1 Ca1 N2 63.96(7) . . ?
N1 Ca1 N5 83.77(8) . . ?
N1 Ca1 C29 102.70(9) . . ?
N5 Ca1 I1 87.19(6) . . ?
N5 Ca1 C29 27.39(8) . . ?
C11 N3 Ca1 116.24(16) . . ?
C23 N3 Ca1 126.10(18) . . ?
C23 N3 C11 117.3(2) . . ?
C26 N4 Ca1 126.19(19) . . ?
C26 N4 C28 116.5(2) . . ?
C28 N4 Ca1 116.12(18) . . ?
C6 N2 Ca1 119.40(18) . . ?
C10 N2 Ca1 122.10(18) . . ?
C10 N2 C6 117.7(2) . . ?
C5 N1 Ca1 122.77(17) . . ?
C1 N1 Ca1 118.76(18) . . ?
C1 N1 C5 118.5(2) . . ?
C29 N5 Ca1 97.57(18) . . ?
C30 N5 Ca1 114.95(19) . . ?
C30 N5 C29 110.8(3) . . ?
C30 N5 C31 108.3(3) . . ?
C31 N5 Ca1 115.27(19) . . ?
C31 N5 C29 109.5(3) . . ?
N4 C26 C25 125.6(3) . . ?
N4 C26 C27 120.0(3) . . ?
C25 C26 C27 114.4(3) . . ?
C12 C11 N3 119.5(2) . . ?
C19 C11 N3 120.1(3) . . ?
C19 C11 C12 120.3(3) . . ?
N2 C6 C5 116.6(2) . . ?
N2 C6 C7 121.4(3) . . ?
C7 C6 C5 122.0(3) . . ?
C26 C25 H25 113.9 . . ?
C26 C25 C23 132.2(3) . . ?
C23 C25 H25 113.9 . . ?
C12 C13 H13 107.6 . . ?
C12 C13 C15 113.2(3) . . ?
C12 C13 C14 110.8(3) . . ?
C15 C13 H13 107.6 . . ?
C15 C13 C14 109.7(3) . . ?
C14 C13 H13 107.6 . . ?
N1 C5 C6 116.3(2) . . ?
N1 C5 C4 121.5(3) . . ?
C4 C5 C6 122.2(3) . . ?
N1 C1 H1 118.5 . . ?
N1 C1 C2 123.0(3) . . ?
C2 C1 H1 118.5 . . ?
C11 C12 C13 121.1(3) . . ?
C16 C12 C11 118.4(3) . . ?
C16 C12 C13 120.4(3) . . ?
C1 C2 H2 120.7 . . ?
C3 C2 C1 118.7(3) . . ?
C3 C2 H2 120.7 . . ?
N2 C10 H10 118.1 . . ?
N2 C10 C9 123.8(3) . . ?
C9 C10 H10 118.1 . . ?
C11 C19 C20 123.1(3) . . ?
C18 C19 C11 118.5(3) . . ?
C18 C19 C20 118.3(3) . . ?
C19 C18 H18 119.3 . . ?
C17 C18 C19 121.4(3) . . ?
C17 C18 H18 119.3 . . ?
C18 C17 H17 120.2 . . ?
C18 C17 C16 119.7(3) . . ?
C16 C17 H17 120.2 . . ?
C13 C15 H15A 109.5 . . ?
C13 C15 H15B 109.5 . . ?
C13 C15 H15C 109.5 . . ?
H15A C15 H15B 109.5 . . ?
H15A C15 H15C 109.5 . . ?
H15B C15 H15C 109.5 . . ?
C10 C9 H9 120.9 . . ?
C8 C9 C10 118.1(3) . . ?
C8 C9 H9 120.9 . . ?
C12 C16 H16 119.2 . . ?
C17 C16 C12 121.6(3) . . ?
C17 C16 H16 119.2 . . ?
C5 C4 H4 120.4 . . ?
C3 C4 C5 119.1(3) . . ?
C3 C4 H4 120.4 . . ?
C13 C14 H14A 109.5 . . ?
C13 C14 H14B 109.5 . . ?
C13 C14 H14C 109.5 . . ?
H14A C14 H14B 109.5 . . ?
H14A C14 H14C 109.5 . . ?
H14B C14 H14C 109.5 . . ?
H24A C24 H24B 109.5 . . ?
H24A C24 H24C 109.5 . . ?
H24B C24 H24C 109.5 . . ?
C23 C24 H24A 109.5 . . ?
C23 C24 H24B 109.5 . . ?
C23 C24 H24C 109.5 . . ?
C2 C3 H3 120.4 . . ?
C4 C3 C2 119.2(3) . . ?
C4 C3 H3 120.4 . . ?
C26 C27 H27A 109.5 . . ?
C26 C27 H27B 109.5 . . ?
C26 C27 H27C 109.5 . . ?
H27A C27 H27B 109.5 . . ?
H27A C27 H27C 109.5 . . ?
H27B C27 H27C 109.5 . . ?
C9 C8 H8 120.2 . . ?
C9 C8 C7 119.6(3) . . ?
C7 C8 H8 120.2 . . ?
N3 C23 C25 125.2(3) . . ?
N3 C23 C24 121.6(3) . . ?
C25 C23 C24 113.2(2) . . ?
C19 C20 H20 108.0 . . ?
C19 C20 C21 110.5(3) . . ?
C19 C20 C22 112.7(3) . . ?
C21 C20 H20 108.0 . . ?
C21 C20 C22 109.5(3) . . ?
C22 C20 H20 108.0 . . ?
N4 C28 H28A 109.3 . . ?
N4 C28 H28B 109.3 . . ?
N4 C28 C29 111.5(3) . . ?
H28A C28 H28B 108.0 . . ?
C29 C28 H28A 109.3 . . ?
C29 C28 H28B 109.3 . . ?
Ca1 C29 H29A 75.4(19) . . ?
Ca1 C29 H29B 165(2) . . ?
N5 C29 Ca1 55.03(14) . . ?
N5 C29 C28 113.9(3) . . ?
N5 C29 H29A 105.0(19) . . ?
N5 C29 H29B 110(2) . . ?
C28 C29 Ca1 81.48(17) . . ?
C28 C29 H29A 109.0(19) . . ?
C28 C29 H29B 109(2) . . ?
H29A C29 H29B 109(3) . . ?
C6 C7 H7 120.3 . . ?
C8 C7 C6 119.4(3) . . ?
C8 C7 H7 120.3 . . ?
N5 C30 H30A 109.5 . . ?
N5 C30 H30B 109.5 . . ?
N5 C30 H30C 109.5 . . ?
H30A C30 H30B 109.5 . . ?
H30A C30 H30C 109.5 . . ?
H30B C30 H30C 109.5 . . ?
C20 C21 H21A 109.5 . . ?
C20 C21 H21B 109.5 . . ?
C20 C21 H21C 109.5 . . ?
H21A C21 H21B 109.5 . . ?
H21A C21 H21C 109.5 . . ?
H21B C21 H21C 109.5 . . ?
C20 C22 H22A 109.5 . . ?
C20 C22 H22B 109.5 . . ?
C20 C22 H22C 109.5 . . ?
H22A C22 H22B 109.5 . . ?
H22A C22 H22C 109.5 . . ?
H22B C22 H22C 109.5 . . ?
N5 C31 H31A 109.5 . . ?
N5 C31 H31B 109.5 . . ?
N5 C31 H31C 109.5 . . ?
H31A C31 H31B 109.5 . . ?
H31A C31 H31C 109.5 . . ?
H31B C31 H31C 109.5 . . ?

loop_
_geom_bond_atom_site_label_1
_geom_bond_atom_site_label_2
_geom_bond_distance
_geom_bond_site_symmetry_2
_geom_bond_publ_flag
I1 Ca1 3.1107(5) . ?
Ca1 N3 2.443(2) . ?
Ca1 N4 2.386(2) . ?
Ca1 N2 2.581(2) . ?
Ca1 N1 2.502(2) . ?
Ca1 N5 2.628(2) . ?
Ca1 C29 3.179(3) . ?
N3 C11 1.446(3) . ?
N3 C23 1.321(3) . ?
N4 C26 1.333(4) . ?
N4 C28 1.472(4) . ?
N2 C6 1.350(3) . ?
N2 C10 1.345(4) . ?
N1 C5 1.349(3) . ?
N1 C1 1.339(3) . ?
N5 C29 1.475(4) . ?
N5 C30 1.463(4) . ?
N5 C31 1.471(4) . ?
C26 C25 1.396(4) . ?
C26 C27 1.521(4) . ?
C11 C12 1.414(4) . ?
C11 C19 1.411(4) . ?
C6 C5 1.487(4) . ?
C6 C7 1.397(4) . ?
C25 H25 0.9500 . ?
C25 C23 1.416(4) . ?
C13 H13 1.0000 . ?
C13 C12 1.523(4) . ?
C13 C15 1.524(4) . ?
C13 C14 1.532(4) . ?
C5 C4 1.400(4) . ?
C1 H1 0.9500 . ?
C1 C2 1.382(4) . ?
C12 C16 1.390(4) . ?
C2 H2 0.9500 . ?
C2 C3 1.381(5) . ?
C10 H10 0.9500 . ?
C10 C9 1.382(4) . ?
C19 C18 1.396(4) . ?
C19 C20 1.518(4) . ?
C18 H18 0.9500 . ?
C18 C17 1.379(5) . ?
C17 H17 0.9500 . ?
C17 C16 1.380(5) . ?
C15 H15A 0.9800 . ?
C15 H15B 0.9800 . ?
C15 H15C 0.9800 . ?
C9 H9 0.9500 . ?
C9 C8 1.372(4) . ?
C16 H16 0.9500 . ?
C4 H4 0.9500 . ?
C4 C3 1.380(4) . ?
C14 H14A 0.9800 . ?
C14 H14B 0.9800 . ?
C14 H14C 0.9800 . ?
C24 H24A 0.9800 . ?
C24 H24B 0.9800 . ?
C24 H24C 0.9800 . ?
C24 C23 1.519(4) . ?
C3 H3 0.9500 . ?
C27 H27A 0.9800 . ?
C27 H27B 0.9800 . ?
C27 H27C 0.9800 . ?
C8 H8 0.9500 . ?
C8 C7 1.378(4) . ?
C20 H20 1.0000 . ?
C20 C21 1.529(5) . ?
C20 C22 1.540(5) . ?
C28 H28A 0.9900 . ?
C28 H28B 0.9900 . ?
C28 C29 1.502(5) . ?
C29 H29A 1.01(3) . ?
C29 H29B 0.97(4) . ?
C7 H7 0.9500 . ?
C30 H30A 0.9800 . ?
C30 H30B 0.9800 . ?
C30 H30C 0.9800 . ?
C21 H21A 0.9800 . ?
C21 H21B 0.9800 . ?
C21 H21C 0.9800 . ?
C22 H22A 0.9800 . ?
C22 H22B 0.9800 . ?
C22 H22C 0.9800 . ?
C31 H31A 0.9800 . ?
C31 H31B 0.9800 . ?
C31 H31C 0.9800 . ?
